data_4062728
_journal_name_full Organometallics
_journal_paper_doi 10.1021/om049580p
_journal_year 2004
_chemical_formula_sum 'C28 H22 N2'
_chemical_formula_weight 386.48
_space_group_IT_number 2
_symmetry_cell_setting triclinic
_symmetry_space_group_name_Hall '-P 1'
_symmetry_space_group_name_H-M 'P -1'
_cell_angle_alpha 105.899(3)
_cell_angle_beta 98.506(3)
_cell_angle_gamma 92.791(3)
_cell_formula_units_Z 6
_cell_length_a 12.7148(16)
_cell_length_b 14.3523(18)
_cell_length_c 17.725(3)
_cell_measurement_temperature 133(2)
_cell_volume 3063.1(8)
_diffrn_ambient_temperature 133(2)
_exptl_crystal_density_diffrn 1.257
_cod_database_code 4062728

loop_
_symmetry_equiv_pos_as_xyz
'x, y, z'
'-x, -y, -z'

loop_
_atom_site_label
_atom_site_type_symbol
_atom_site_fract_x
_atom_site_fract_y
_atom_site_fract_z
_atom_site_U_iso_or_equiv
_atom_site_adp_type
_atom_site_occupancy
_atom_site_symmetry_multiplicity
_atom_site_calc_flag
_atom_site_refinement_flags
_atom_site_disorder_assembly
_atom_site_disorder_group
N1 N 0.55503(8) -0.03905(7) 0.39351(6) 0.0256(3) Uani 1 1 d . . .
N2 N 0.43606(8) 0.07816(8) 0.42384(7) 0.0258(3) Uani 1 1 d . . .
H0 H 0.4309(10) 0.1369(9) 0.4522(8) 0.041(5) Uiso 1 1 d . . .
C2 C 0.53930(10) 0.05202(9) 0.42667(7) 0.0229(3) Uani 1 1 d . . .
C3 C 0.62400(10) 0.12842(9) 0.46570(7) 0.0226(3) Uani 1 1 d . . .
C4 C 0.72766(10) 0.10619(9) 0.46530(7) 0.0238(3) Uani 1 1 d . . .
C4A C 0.74806(10) 0.00736(9) 0.43133(7) 0.0243(3) Uani 1 1 d . . .
C5 C 0.85188(10) -0.02448(10) 0.43371(8) 0.0295(3) Uani 1 1 d . . .
H5 H 0.9122 0.0219 0.4556 0.035 Uiso 1 1 calc R . .
C6 C 0.86692(11) -0.12050(10) 0.40515(8) 0.0338(4) Uani 1 1 d . . .
H6 H 0.9371 -0.1406 0.4076 0.041 Uiso 1 1 calc R . .
C7 C 0.77843(11) -0.18946(10) 0.37217(8) 0.0336(3) Uani 1 1 d . . .
H7 H 0.7891 -0.2563 0.3526 0.040 Uiso 1 1 calc R . .
C8 C 0.67704(11) -0.16147(10) 0.36798(8) 0.0310(3) Uani 1 1 d . . .
H8 H 0.6179 -0.2089 0.3448 0.037 Uiso 1 1 calc R . .
C8A C 0.65927(10) -0.06242(9) 0.39783(7) 0.0259(3) Uani 1 1 d . . .
C11 C 0.33845(10) 0.02675(9) 0.38046(7) 0.0230(3) Uani 1 1 d . . .
C12 C 0.33013(10) -0.05827(9) 0.31835(7) 0.0265(3) Uani 1 1 d . . .
H12 H 0.3924 -0.0881 0.3047 0.032 Uiso 1 1 calc R . .
C13 C 0.22989(10) -0.09928(10) 0.27628(8) 0.0287(3) Uani 1 1 d . . .
H13 H 0.2252 -0.1574 0.2339 0.034 Uiso 1 1 calc R . .
C14 C 0.13649(10) -0.05867(10) 0.29377(8) 0.0284(3) Uani 1 1 d . . .
C15 C 0.14636(10) 0.02584(10) 0.35651(8) 0.0302(3) Uani 1 1 d . . .
H15 H 0.0839 0.0554 0.3702 0.036 Uiso 1 1 calc R . .
C16 C 0.24542(10) 0.06797(10) 0.39955(8) 0.0272(3) Uani 1 1 d . . .
H16 H 0.2499 0.1255 0.4425 0.033 Uiso 1 1 calc R . .
C17 C 0.02869(10) -0.10499(10) 0.24662(8) 0.0393(4) Uani 1 1 d . . .
H17A H 0.0371 -0.1413 0.1927 0.047 Uiso 1 1 calc R . .
H17B H -0.0193 -0.0542 0.2439 0.047 Uiso 1 1 calc R . .
H17C H -0.0015 -0.1495 0.2727 0.047 Uiso 1 1 calc R . .
C21 C 0.59806(9) 0.22925(9) 0.50431(8) 0.0229(3) Uani 1 1 d . . .
C22 C 0.60599(10) 0.30306(10) 0.46776(8) 0.0310(3) Uani 1 1 d . . .
H22 H 0.6231 0.2887 0.4156 0.037 Uiso 1 1 calc R . .
C23 C 0.58895(10) 0.39768(10) 0.50718(9) 0.0373(4) Uani 1 1 d . . .
H23 H 0.5949 0.4477 0.4819 0.045 Uiso 1 1 calc R . .
C24 C 0.56349(10) 0.41944(10) 0.58256(9) 0.0348(4) Uani 1 1 d . . .
H24 H 0.5536 0.4845 0.6097 0.042 Uiso 1 1 calc R . .
C25 C 0.55247(10) 0.34642(10) 0.61846(8) 0.0318(3) Uani 1 1 d . . .
H25 H 0.5334 0.3610 0.6700 0.038 Uiso 1 1 calc R . .
C26 C 0.56921(9) 0.25171(10) 0.57957(8) 0.0274(3) Uani 1 1 d . . .
H26 H 0.5609 0.2017 0.6045 0.033 Uiso 1 1 calc R . .
C31 C 0.82021(10) 0.18137(9) 0.50190(8) 0.0262(3) Uani 1 1 d . . .
C32 C 0.83978(10) 0.22594(9) 0.58341(8) 0.0302(3) Uani 1 1 d . . .
H32 H 0.7926 0.2100 0.6158 0.036 Uiso 1 1 calc R . .
C33 C 0.92740(10) 0.29344(10) 0.61804(9) 0.0378(4) Uani 1 1 d . . .
H33 H 0.9397 0.3237 0.6738 0.045 Uiso 1 1 calc R . .
C34 C 0.99676(11) 0.31664(10) 0.57141(11) 0.0443(4) Uani 1 1 d . . .
H34 H 1.0565 0.3632 0.5950 0.053 Uiso 1 1 calc R . .
C35 C 0.97910(11) 0.27207(11) 0.49039(11) 0.0437(4) Uani 1 1 d . . .
H35 H 1.0272 0.2874 0.4584 0.052 Uiso 1 1 calc R . .
C36 C 0.89107(10) 0.20491(10) 0.45576(9) 0.0351(4) Uani 1 1 d . . .
H36 H 0.8791 0.1747 0.4000 0.042 Uiso 1 1 calc R . .
N1' N 0.48949(8) 0.32215(8) -0.01562(6) 0.0268(3) Uani 1 1 d . . .
N2' N 0.51772(9) 0.45381(9) 0.09731(7) 0.0320(3) Uani 1 1 d . . .
H0' H 0.4922(10) 0.5031(10) 0.1230(8) 0.040(5) Uiso 1 1 d . . .
C2' C 0.44858(10) 0.38652(10) 0.03699(8) 0.0262(3) Uani 1 1 d . . .
C3' C 0.33511(10) 0.39091(9) 0.03809(8) 0.0245(3) Uani 1 1 d . . .
C4' C 0.26616(9) 0.31974(9) -0.01710(8) 0.0240(3) Uani 1 1 d . . .
C4A' C 0.30758(10) 0.24806(9) -0.07589(8) 0.0241(3) Uani 1 1 d . . .
C5' C 0.24309(10) 0.17500(9) -0.13786(8) 0.0286(3) Uani 1 1 d . . .
H5' H 0.1679 0.1698 -0.1400 0.034 Uiso 1 1 calc R . .
C6' C 0.28707(10) 0.11160(10) -0.19490(8) 0.0315(3) Uani 1 1 d . . .
H6' H 0.2425 0.0630 -0.2362 0.038 Uiso 1 1 calc R . .
C7' C 0.39830(10) 0.11846(10) -0.19236(8) 0.0300(3) Uani 1 1 d . . .
H7' H 0.4285 0.0749 -0.2324 0.036 Uiso 1 1 calc R . .
C8' C 0.46309(10) 0.18729(9) -0.13273(8) 0.0278(3) Uani 1 1 d . . .
H8' H 0.5382 0.1905 -0.1312 0.033 Uiso 1 1 calc R . .
C8A' C 0.42003(10) 0.25389(9) -0.07324(8) 0.0249(3) Uani 1 1 d . . .
C11' C 0.62879(10) 0.45347(10) 0.12005(8) 0.0267(3) Uani 1 1 d . . .
C12' C 0.67998(10) 0.36818(10) 0.10604(8) 0.0293(3) Uani 1 1 d . . .
H12' H 0.6406 0.3076 0.0778 0.035 Uiso 1 1 calc R . .
C13' C 0.78839(10) 0.37197(11) 0.13338(8) 0.0329(4) Uani 1 1 d . . .
H13' H 0.8224 0.3134 0.1233 0.040 Uiso 1 1 calc R . .
C14' C 0.84839(10) 0.45854(12) 0.17494(8) 0.0356(4) Uani 1 1 d . . .
C15' C 0.79619(11) 0.54270(11) 0.19013(8) 0.0377(4) Uani 1 1 d . . .
H15' H 0.8354 0.6029 0.2197 0.045 Uiso 1 1 calc R . .
C16' C 0.68755(10) 0.54053(10) 0.16285(8) 0.0322(3) Uani 1 1 d . . .
H16' H 0.6535 0.5991 0.1736 0.039 Uiso 1 1 calc R . .
C17' C 0.96767(10) 0.46131(12) 0.20152(9) 0.0538(5) Uani 1 1 d . . .
H17D H 0.9857 0.3966 0.2043 0.065 Uiso 0.50 1 calc PR . .
H17E H 0.9886 0.5083 0.2541 0.065 Uiso 0.50 1 calc PR . .
H17F H 1.0058 0.4808 0.1633 0.065 Uiso 0.50 1 calc PR . .
H17G H 1.0010 0.5272 0.2101 0.065 Uiso 0.50 1 calc PR . .
H17H H 0.9981 0.4155 0.1604 0.065 Uiso 0.50 1 calc PR . .
H17I H 0.9810 0.4430 0.2512 0.065 Uiso 0.50 1 calc PR . .
C21' C 0.30005(9) 0.47059(10) 0.09987(8) 0.0250(3) Uani 1 1 d . . .
C22' C 0.31716(10) 0.56705(10) 0.09900(8) 0.0292(3) Uani 1 1 d . . .
H22' H 0.3460 0.5811 0.0564 0.035 Uiso 1 1 calc R . .
C23' C 0.29254(10) 0.64264(10) 0.15950(8) 0.0329(3) Uani 1 1 d . . .
H23' H 0.3044 0.7079 0.1580 0.039 Uiso 1 1 calc R . .
C24' C 0.25100(10) 0.62366(10) 0.22173(8) 0.0339(4) Uani 1 1 d . . .
H24' H 0.2351 0.6756 0.2635 0.041 Uiso 1 1 calc R . .
C25' C 0.23254(10) 0.52824(11) 0.22308(8) 0.0337(4) Uani 1 1 d . . .
H25' H 0.2035 0.5149 0.2658 0.040 Uiso 1 1 calc R . .
C26' C 0.25610(9) 0.45223(10) 0.16262(8) 0.0283(3) Uani 1 1 d . . .
H26' H 0.2423 0.3871 0.1638 0.034 Uiso 1 1 calc R . .
C31' C 0.14780(9) 0.31583(9) -0.01849(7) 0.0243(3) Uani 1 1 d . . .
C32' C 0.08837(10) 0.38241(10) -0.04535(8) 0.0311(3) Uani 1 1 d . . .
H32' H 0.1233 0.4328 -0.0605 0.037 Uiso 1 1 calc R . .
C33' C -0.02201(10) 0.37591(10) -0.05029(8) 0.0344(4) Uani 1 1 d . . .
H33' H -0.0623 0.4208 -0.0700 0.041 Uiso 1 1 calc R . .
C34' C -0.07327(10) 0.30442(10) -0.02669(8) 0.0320(3) Uani 1 1 d . . .
H34' H -0.1487 0.3001 -0.0300 0.038 Uiso 1 1 calc R . .
C35' C -0.01455(10) 0.23924(10) 0.00174(8) 0.0328(3) Uani 1 1 d . . .
H35' H -0.0494 0.1906 0.0189 0.039 Uiso 1 1 calc R . .
C36' C 0.09556(10) 0.24452(10) 0.00531(8) 0.0307(3) Uani 1 1 d . . .
H36' H 0.1354 0.1988 0.0242 0.037 Uiso 1 1 calc R . .
N1" N 0.12624(8) 0.23951(7) 0.29777(6) 0.0262(3) Uani 1 1 d . . .
N2" N 0.29402(9) 0.30138(8) 0.36768(7) 0.0283(3) Uani 1 1 d . . .
H0" H 0.3598(9) 0.2907(9) 0.3742(7) 0.031(4) Uiso 1 1 d . . .
C2" C 0.23021(10) 0.24157(9) 0.29997(8) 0.0245(3) Uani 1 1 d . . .
C3" C 0.28168(9) 0.18511(9) 0.23769(7) 0.0224(3) Uani 1 1 d . . .
C4" C 0.21857(10) 0.11828(9) 0.17394(7) 0.0228(3) Uani 1 1 d . . .
C4A" C 0.10420(9) 0.11119(9) 0.17098(7) 0.0225(3) Uani 1 1 d . . .
C5" C 0.03133(10) 0.04626(9) 0.10840(7) 0.0258(3) Uani 1 1 d . . .
H5" H 0.0576 0.0027 0.0661 0.031 Uiso 1 1 calc R . .
C6" C -0.07697(10) 0.04529(9) 0.10785(8) 0.0281(3) Uani 1 1 d . . .
H6" H -0.1247 0.0009 0.0655 0.034 Uiso 1 1 calc R . .
C7" C -0.11718(10) 0.10942(10) 0.16941(8) 0.0294(3) Uani 1 1 d . . .
H7" H -0.1921 0.1084 0.1686 0.035 Uiso 1 1 calc R . .
C8" C -0.04917(10) 0.17358(10) 0.23068(8) 0.0293(3) Uani 1 1 d . . .
H8" H -0.0773 0.2173 0.2719 0.035 Uiso 1 1 calc R . .
C8A" C 0.06271(10) 0.17543(9) 0.23325(8) 0.0239(3) Uani 1 1 d . . .
C11" C 0.25619(10) 0.36430(9) 0.43207(8) 0.0239(3) Uani 1 1 d . . .
C12" C 0.18117(10) 0.42869(9) 0.42018(8) 0.0269(3) Uani 1 1 d . . .
H12" H 0.1507 0.4275 0.3676 0.032 Uiso 1 1 calc R . .
C13" C 0.15103(10) 0.49391(9) 0.48409(8) 0.0283(3) Uani 1 1 d . . .
H13" H 0.0992 0.5368 0.4748 0.034 Uiso 1 1 calc R . .
C14" C 0.19457(10) 0.49888(9) 0.56231(8) 0.0265(3) Uani 1 1 d . . .
C15" C 0.26846(10) 0.43394(9) 0.57364(8) 0.0279(3) Uani 1 1 d . . .
H15" H 0.2994 0.4356 0.6262 0.034 Uiso 1 1 calc R . .
C16" C 0.29809(10) 0.36659(9) 0.50956(8) 0.0259(3) Uani 1 1 d . . .
H16" H 0.3474 0.3217 0.5188 0.031 Uiso 1 1 calc R . .
C17" C 0.16220(11) 0.57391(10) 0.63067(8) 0.0385(4) Uani 1 1 d . . .
H17K H 0.1959 0.5644 0.6811 0.046 Uiso 1 1 calc R . .
H17L H 0.0844 0.5670 0.6268 0.046 Uiso 1 1 calc R . .
H17M H 0.1853 0.6392 0.6286 0.046 Uiso 1 1 calc R . .
C21" C 0.40030(9) 0.20165(9) 0.24344(7) 0.0226(3) Uani 1 1 d . . .
C22" C 0.44662(10) 0.29287(10) 0.24640(7) 0.0280(3) Uani 1 1 d . . .
H22" H 0.4030 0.3449 0.2475 0.034 Uiso 1 1 calc R . .
C23" C 0.55532(10) 0.30888(10) 0.24778(8) 0.0317(3) Uani 1 1 d . . .
H23" H 0.5856 0.3715 0.2498 0.038 Uiso 1 1 calc R . .
C24" C 0.61951(10) 0.23382(10) 0.24617(8) 0.0333(3) Uani 1 1 d . . .
H24" H 0.6938 0.2442 0.2459 0.040 Uiso 1 1 calc R . .
C25" C 0.57551(10) 0.14374(10) 0.24502(8) 0.0335(3) Uani 1 1 d . . .
H25" H 0.6200 0.0925 0.2452 0.040 Uiso 1 1 calc R . .
C26" C 0.46650(10) 0.12720(10) 0.24351(7) 0.0271(3) Uani 1 1 d . . .
H26" H 0.4370 0.0647 0.2425 0.032 Uiso 1 1 calc R . .
C31" C 0.26545(9) 0.05558(9) 0.10785(7) 0.0221(3) Uani 1 1 d . . .
C32" C 0.32136(9) 0.09606(10) 0.06050(7) 0.0256(3) Uani 1 1 d . . .
H32" H 0.3299 0.1647 0.0706 0.031 Uiso 1 1 calc R . .
C33" C 0.36447(9) 0.03736(10) -0.00100(8) 0.0289(3) Uani 1 1 d . . .
H33" H 0.4016 0.0660 -0.0331 0.035 Uiso 1 1 calc R . .
C34" C 0.35386(10) -0.06266(10) -0.01602(8) 0.0302(3) Uani 1 1 d . . .
H34" H 0.3842 -0.1027 -0.0579 0.036 Uiso 1 1 calc R . .
C35" C 0.29864(10) -0.10414(10) 0.03049(8) 0.0288(3) Uani 1 1 d . . .
H35" H 0.2912 -0.1728 0.0205 0.035 Uiso 1 1 calc R . .
C36" C 0.25457(10) -0.04581(9) 0.09128(8) 0.0263(3) Uani 1 1 d . . .
H36" H 0.2162 -0.0750 0.1224 0.032 Uiso 1 1 calc R . .

loop_
_atom_site_aniso_label
_atom_site_aniso_U_11
_atom_site_aniso_U_22
_atom_site_aniso_U_33
_atom_site_aniso_U_23
_atom_site_aniso_U_13
_atom_site_aniso_U_12
N1 0.0286(6) 0.0251(7) 0.0253(7) 0.0094(5) 0.0065(5) 0.0061(5)
N2 0.0247(6) 0.0226(7) 0.0282(7) 0.0037(6) 0.0048(5) 0.0044(5)
C2 0.0248(7) 0.0250(8) 0.0222(8) 0.0104(6) 0.0067(6) 0.0045(6)
C3 0.0274(7) 0.0223(7) 0.0210(7) 0.0093(6) 0.0065(6) 0.0041(6)
C4 0.0272(7) 0.0253(8) 0.0223(8) 0.0111(6) 0.0060(6) 0.0042(6)
C4A 0.0270(7) 0.0274(8) 0.0219(8) 0.0102(7) 0.0073(6) 0.0062(6)
C5 0.0276(7) 0.0325(9) 0.0317(9) 0.0126(7) 0.0081(6) 0.0056(6)
C6 0.0316(8) 0.0347(9) 0.0403(9) 0.0144(8) 0.0116(7) 0.0131(7)
C7 0.0405(9) 0.0267(8) 0.0363(9) 0.0092(7) 0.0115(7) 0.0121(7)
C8 0.0342(8) 0.0270(8) 0.0328(9) 0.0088(7) 0.0079(7) 0.0049(7)
C8A 0.0313(8) 0.0274(8) 0.0225(8) 0.0101(7) 0.0075(6) 0.0086(6)
C11 0.0241(7) 0.0233(8) 0.0238(8) 0.0111(6) 0.0028(6) 0.0016(6)
C12 0.0281(7) 0.0261(8) 0.0283(8) 0.0108(7) 0.0077(6) 0.0047(6)
C13 0.0354(8) 0.0242(8) 0.0267(8) 0.0087(7) 0.0036(7) 0.0011(6)
C14 0.0282(8) 0.0307(8) 0.0280(8) 0.0133(7) 0.0014(6) -0.0017(6)
C15 0.0249(7) 0.0360(9) 0.0336(9) 0.0147(7) 0.0067(6) 0.0069(6)
C16 0.0305(8) 0.0273(8) 0.0246(8) 0.0071(7) 0.0067(6) 0.0049(6)
C17 0.0313(8) 0.0460(10) 0.0404(10) 0.0155(8) 0.0002(7) -0.0016(7)
C21 0.0160(6) 0.0246(7) 0.0278(8) 0.0077(7) 0.0017(6) 0.0014(6)
C22 0.0292(8) 0.0318(8) 0.0379(9) 0.0153(7) 0.0131(7) 0.0055(6)
C23 0.0321(8) 0.0267(8) 0.0590(11) 0.0192(8) 0.0133(8) 0.0032(7)
C24 0.0259(8) 0.0226(8) 0.0492(10) 0.0008(8) 0.0029(7) 0.0023(6)
C25 0.0271(8) 0.0354(9) 0.0288(8) 0.0033(7) 0.0019(6) 0.0071(7)
C26 0.0243(7) 0.0309(8) 0.0288(8) 0.0114(7) 0.0038(6) 0.0056(6)
C31 0.0237(7) 0.0251(8) 0.0347(9) 0.0141(7) 0.0081(6) 0.0076(6)
C32 0.0237(7) 0.0282(8) 0.0399(9) 0.0113(7) 0.0053(7) 0.0044(6)
C33 0.0264(8) 0.0285(9) 0.0538(11) 0.0075(8) -0.0008(7) 0.0030(7)
C34 0.0243(8) 0.0278(9) 0.0837(14) 0.0229(10) 0.0042(9) 0.0030(7)
C35 0.0294(8) 0.0402(10) 0.0778(13) 0.0357(10) 0.0221(8) 0.0091(7)
C36 0.0335(8) 0.0361(9) 0.0446(10) 0.0207(8) 0.0147(7) 0.0096(7)
N1' 0.0238(6) 0.0281(7) 0.0277(7) 0.0050(6) 0.0064(5) 0.0030(5)
N2' 0.0234(6) 0.0280(7) 0.0366(8) -0.0034(6) 0.0033(6) 0.0040(6)
C2' 0.0228(7) 0.0267(8) 0.0286(8) 0.0074(7) 0.0041(6) 0.0003(6)
C3' 0.0239(7) 0.0255(8) 0.0262(8) 0.0095(7) 0.0065(6) 0.0039(6)
C4' 0.0225(7) 0.0244(8) 0.0276(8) 0.0110(7) 0.0051(6) 0.0032(6)
C4A' 0.0228(7) 0.0260(8) 0.0254(8) 0.0102(7) 0.0038(6) 0.0033(6)
C5' 0.0236(7) 0.0321(8) 0.0293(8) 0.0084(7) 0.0032(6) 0.0025(6)
C6' 0.0311(8) 0.0316(9) 0.0276(8) 0.0045(7) 0.0004(7) -0.0001(7)
C7' 0.0338(8) 0.0312(8) 0.0253(8) 0.0059(7) 0.0084(6) 0.0073(7)
C8' 0.0231(7) 0.0309(8) 0.0305(8) 0.0090(7) 0.0067(6) 0.0045(6)
C8A' 0.0258(7) 0.0267(8) 0.0240(8) 0.0099(7) 0.0045(6) 0.0032(6)
C11' 0.0222(7) 0.0342(9) 0.0242(8) 0.0085(7) 0.0056(6) 0.0007(6)
C12' 0.0265(8) 0.0319(8) 0.0275(8) 0.0049(7) 0.0053(6) 0.0006(6)
C13' 0.0278(8) 0.0456(10) 0.0267(8) 0.0094(7) 0.0086(6) 0.0091(7)
C14' 0.0240(8) 0.0547(11) 0.0272(9) 0.0099(8) 0.0054(6) 0.0024(7)
C15' 0.0323(8) 0.0428(10) 0.0322(9) 0.0060(8) 0.0010(7) -0.0111(7)
C16' 0.0323(8) 0.0313(9) 0.0315(9) 0.0065(7) 0.0058(7) -0.0004(7)
C17' 0.0283(9) 0.0773(13) 0.0492(11) 0.0116(10) 0.0000(8) -0.0016(8)
C21' 0.0163(7) 0.0304(8) 0.0272(8) 0.0076(7) 0.0013(6) 0.0035(6)
C22' 0.0263(7) 0.0320(8) 0.0317(9) 0.0105(7) 0.0088(6) 0.0047(6)
C23' 0.0296(8) 0.0296(8) 0.0383(9) 0.0064(8) 0.0074(7) 0.0055(6)
C24' 0.0261(8) 0.0382(9) 0.0300(9) -0.0023(7) 0.0036(6) 0.0054(7)
C25' 0.0244(8) 0.0513(10) 0.0252(8) 0.0099(8) 0.0059(6) 0.0028(7)
C26' 0.0216(7) 0.0329(8) 0.0304(8) 0.0105(7) 0.0016(6) 0.0015(6)
C31' 0.0211(7) 0.0264(8) 0.0245(8) 0.0053(6) 0.0041(6) 0.0030(6)
C32' 0.0252(7) 0.0341(9) 0.0391(9) 0.0178(7) 0.0069(7) 0.0037(6)
C33' 0.0271(8) 0.0375(9) 0.0424(9) 0.0176(8) 0.0043(7) 0.0086(7)
C34' 0.0211(7) 0.0394(9) 0.0359(9) 0.0108(8) 0.0056(6) 0.0037(7)
C35' 0.0280(8) 0.0335(9) 0.0401(9) 0.0149(7) 0.0083(7) 0.0008(7)
C36' 0.0266(7) 0.0311(8) 0.0370(9) 0.0141(7) 0.0041(6) 0.0054(6)
N1" 0.0223(6) 0.0280(7) 0.0267(7) 0.0040(6) 0.0051(5) 0.0039(5)
N2" 0.0192(6) 0.0326(7) 0.0278(7) 0.0000(6) 0.0027(5) 0.0046(5)
C2" 0.0249(7) 0.0234(7) 0.0247(8) 0.0071(6) 0.0025(6) 0.0017(6)
C3" 0.0224(7) 0.0225(7) 0.0235(8) 0.0081(6) 0.0047(6) 0.0037(6)
C4" 0.0251(7) 0.0236(7) 0.0232(8) 0.0107(6) 0.0064(6) 0.0048(6)
C4A" 0.0222(7) 0.0251(8) 0.0219(7) 0.0096(6) 0.0040(6) 0.0029(6)
C5" 0.0266(7) 0.0276(8) 0.0236(8) 0.0068(7) 0.0057(6) 0.0044(6)
C6" 0.0234(7) 0.0317(8) 0.0271(8) 0.0072(7) 0.0008(6) -0.0012(6)
C7" 0.0199(7) 0.0372(9) 0.0304(9) 0.0078(7) 0.0053(6) 0.0033(6)
C8" 0.0254(7) 0.0342(9) 0.0281(8) 0.0065(7) 0.0076(6) 0.0062(6)
C8A" 0.0230(7) 0.0257(8) 0.0234(8) 0.0075(7) 0.0038(6) 0.0022(6)
C11" 0.0224(7) 0.0222(7) 0.0252(8) 0.0036(6) 0.0046(6) -0.0021(6)
C12" 0.0289(7) 0.0271(8) 0.0248(8) 0.0082(7) 0.0033(6) 0.0023(6)
C13" 0.0259(7) 0.0255(8) 0.0337(9) 0.0080(7) 0.0055(6) 0.0057(6)
C14" 0.0260(7) 0.0256(8) 0.0269(8) 0.0047(7) 0.0077(6) -0.0030(6)
C15" 0.0294(8) 0.0295(8) 0.0240(8) 0.0084(7) 0.0017(6) -0.0024(6)
C16" 0.0249(7) 0.0230(8) 0.0289(8) 0.0079(7) 0.0010(6) 0.0013(6)
C17" 0.0411(9) 0.0358(9) 0.0345(9) 0.0011(8) 0.0110(7) 0.0019(7)
C21" 0.0224(7) 0.0268(8) 0.0180(7) 0.0050(6) 0.0041(6) 0.0021(6)
C22" 0.0275(7) 0.0282(8) 0.0299(8) 0.0103(7) 0.0050(6) 0.0039(6)
C23" 0.0318(8) 0.0311(8) 0.0320(9) 0.0088(7) 0.0079(7) -0.0046(7)
C24" 0.0222(7) 0.0387(9) 0.0353(9) 0.0035(8) 0.0085(6) -0.0017(7)
C25" 0.0245(7) 0.0330(9) 0.0412(9) 0.0063(7) 0.0060(7) 0.0071(7)
C26" 0.0254(7) 0.0260(8) 0.0289(8) 0.0065(7) 0.0045(6) 0.0011(6)
C31" 0.0170(6) 0.0273(8) 0.0207(7) 0.0058(6) 0.0011(6) 0.0027(6)
C32" 0.0207(7) 0.0312(8) 0.0255(8) 0.0099(7) 0.0025(6) 0.0033(6)
C33" 0.0206(7) 0.0427(9) 0.0257(8) 0.0127(7) 0.0052(6) 0.0035(7)
C34" 0.0218(7) 0.0422(9) 0.0228(8) 0.0018(7) 0.0045(6) 0.0079(7)
C35" 0.0260(7) 0.0265(8) 0.0312(8) 0.0043(7) 0.0030(6) 0.0044(6)
C36" 0.0235(7) 0.0302(8) 0.0254(8) 0.0085(7) 0.0040(6) 0.0023(6)

loop_
_geom_bond_atom_site_label_1
_geom_bond_atom_site_label_2
_geom_bond_distance
_geom_bond_site_symmetry_2
_geom_bond_publ_flag
N1 C2 1.3165(15) . ?
N1 C8A 1.3793(15) . ?
N2 C2 1.3802(15) . ?
N2 C11 1.4120(15) . ?
C2 C3 1.4457(17) . ?
C3 C4 1.3716(16) . ?
C3 C21 1.4973(17) . ?
C4 C4A 1.4338(17) . ?
C4 C31 1.4956(17) . ?
C4A C8A 1.4128(17) . ?
C4A C5 1.4164(16) . ?
C5 C6 1.3652(18) . ?
C6 C7 1.4026(18) . ?
C7 C8 1.3664(17) . ?
C8 C8A 1.4166(17) . ?
C11 C12 1.3890(17) . ?
C11 C16 1.3931(16) . ?
C12 C13 1.3901(16) . ?
C13 C14 1.3869(17) . ?
C14 C15 1.3887(18) . ?
C14 C17 1.5124(16) . ?
C15 C16 1.3866(17) . ?
C21 C22 1.3919(16) . ?
C21 C26 1.3923(17) . ?
C22 C23 1.3903(18) . ?
C23 C24 1.3772(19) . ?
C24 C25 1.3785(18) . ?
C25 C26 1.3880(18) . ?
C31 C32 1.3895(17) . ?
C31 C36 1.3908(17) . ?
C32 C33 1.3868(17) . ?
C33 C34 1.3820(19) . ?
C34 C35 1.382(2) . ?
C35 C36 1.3879(19) . ?
N1' C2' 1.3083(16) . ?
N1' C8A' 1.3725(15) . ?
N2' C2' 1.3864(16) . ?
N2' C11' 1.4107(16) . ?
C2' C3' 1.4500(16) . ?
C3' C4' 1.3714(17) . ?
C3' C21' 1.4879(18) . ?
C4' C4A' 1.4316(17) . ?
C4' C31' 1.4995(16) . ?
C4A' C5' 1.4132(17) . ?
C4A' C8A' 1.4212(16) . ?
C5' C6' 1.3695(17) . ?
C6' C7' 1.4060(17) . ?
C7' C8' 1.3648(17) . ?
C8' C8A' 1.4124(17) . ?
C11' C16' 1.3847(17) . ?
C11' C12' 1.3938(17) . ?
C12' C13' 1.3851(16) . ?
C13' C14' 1.3815(18) . ?
C14' C15' 1.3874(19) . ?
C14' C17' 1.5152(17) . ?
C15' C16' 1.3903(17) . ?
C21' C26' 1.3960(17) . ?
C21' C22' 1.3956(17) . ?
C22' C23' 1.3856(18) . ?
C23' C24' 1.3758(18) . ?
C24' C25' 1.3854(18) . ?
C25' C26' 1.3837(18) . ?
C31' C32' 1.3870(16) . ?
C31' C36' 1.3855(17) . ?
C32' C33' 1.3901(17) . ?
C33' C34' 1.3796(17) . ?
C34' C35' 1.3791(16) . ?
C35' C36' 1.3895(17) . ?
N1" C2" 1.3155(15) . ?
N1" C8A" 1.3727(15) . ?
N2" C2" 1.3839(15) . ?
N2" C11" 1.4105(16) . ?
C2" C3" 1.4418(17) . ?
C3" C4" 1.3798(16) . ?
C3" C21" 1.4994(16) . ?
C4" C4A" 1.4449(16) . ?
C4" C31" 1.4896(17) . ?
C4A" C8A" 1.4172(17) . ?
C4A" C5" 1.4152(16) . ?
C5" C6" 1.3749(16) . ?
C6" C7" 1.3999(17) . ?
C7" C8" 1.3682(17) . ?
C8" C8A" 1.4152(16) . ?
C11" C16" 1.3887(16) . ?
C11" C12" 1.3934(16) . ?
C12" C13" 1.3742(17) . ?
C13" C14" 1.3960(17) . ?
C14" C15" 1.3870(17) . ?
C14" C17" 1.5077(18) . ?
C15" C16" 1.3881(17) . ?
C21" C26" 1.3923(16) . ?
C21" C22" 1.3936(16) . ?
C22" C23" 1.3854(17) . ?
C23" C24" 1.3796(17) . ?
C24" C25" 1.3771(17) . ?
C25" C26" 1.3898(17) . ?
C31" C36" 1.3989(17) . ?
C31" C32" 1.3967(16) . ?
C32" C33" 1.3846(17) . ?
C33" C34" 1.3824(18) . ?
C34" C35" 1.3879(17) . ?
C35" C36" 1.3806(17) . ?
